data_1518244
loop_
_publ_author_name
'Wang, Chuanyong'
'Chen, Liang-An'
'Huo, Haohua'
'Shen, Xiaodong'
'Harms, Klaus'
'Gong, Lei'
'Meggers, Eric'

_publ_section_title
;
 Asymmetric Lewis acid catalysis directed by octahedral rhodium
 centrochirality
;
_journal_issue 2
_journal_name_full 'Chem. Sci.'
_journal_page_first 1094
_journal_paper_doi 10.1039/C4SC03101F
_journal_volume 6
_journal_year 2015
_chemical_absolute_configuration syn
_chemical_formula_moiety 'C14 H18 N2 O5'
_chemical_formula_sum 'C14 H18 N2 O5'
_chemical_formula_weight 294.30
_chemical_name_systematic
; 
 ? 
;
_space_group_crystal_system orthorhombic
_space_group_IT_number 19
_space_group_name_Hall 'P 2ac 2ab'
_space_group_name_H-M_alt 'P 21 21 21'
_symmetry_space_group_name_Hall 'P 2ac 2ab'
_symmetry_space_group_name_H-M 'P 21 21 21'
_atom_sites_solution_hydrogens geom
_atom_sites_solution_primary direct
_atom_sites_solution_secondary difmap
_audit_creation_method SHELXL-2013
_cell_angle_alpha 90
_cell_angle_beta 90
_cell_angle_gamma 90
_cell_formula_units_Z 4
_cell_length_a 5.4571(2)
_cell_length_b 15.3289(6)
_cell_length_c 17.4084(9)
_cell_measurement_reflns_used 4862
_cell_measurement_temperature 100(2)
_cell_measurement_theta_max 27.1255
_cell_measurement_theta_min 2.3399
_cell_volume 1456.24(11)
_computing_cell_refinement 'SAINT V8.34A (Bruker AXS Inc., 2013)'
_computing_data_collection 'BRUKER APEX2'
_computing_data_reduction 'SAINT V8.34A (Bruker AXS Inc., 2013)'
_computing_molecular_graphics 'DIAMOND (Crystal Impact)'
_computing_structure_refinement 'SHELXL-2013 (Sheldrick, 2013)'
_computing_structure_solution 'SHELXS-97 (Sheldrick, 2008)'
_diffrn_ambient_temperature 100(2)
_diffrn_detector_area_resol_mean 10.4167
_diffrn_measured_fraction_theta_full 0.999
_diffrn_measured_fraction_theta_max 0.999
_diffrn_measurement_device_type 'Bruker D8 QUEST area detector'
_diffrn_measurement_method '\w and \f scans'
_diffrn_radiation_type MoK\a
_diffrn_radiation_wavelength 0.71073
_diffrn_reflns_av_R_equivalents 0.0367
_diffrn_reflns_av_unetI/netI 0.0285
_diffrn_reflns_Laue_measured_fraction_full 0.999
_diffrn_reflns_Laue_measured_fraction_max 0.999
_diffrn_reflns_limit_h_max 5
_diffrn_reflns_limit_h_min -6
_diffrn_reflns_limit_k_max 18
_diffrn_reflns_limit_k_min -18
_diffrn_reflns_limit_l_max 21
_diffrn_reflns_limit_l_min -21
_diffrn_reflns_number 11088
_diffrn_reflns_point_group_measured_fraction_full 0.999
_diffrn_reflns_point_group_measured_fraction_max 0.999
_diffrn_reflns_theta_full 25.242
_diffrn_reflns_theta_max 25.488
_diffrn_reflns_theta_min 2.340
_diffrn_source 'microfocus sealed X-ray tube'
_exptl_absorpt_coefficient_mu 0.103
_exptl_absorpt_correction_T_max 0.99
_exptl_absorpt_correction_T_min 0.95
_exptl_absorpt_correction_type numerical
_exptl_absorpt_process_details 'SADABS V2012/1 (Bruker AXS Inc.)'
_exptl_crystal_colour colourless
_exptl_crystal_density_diffrn 1.342
_exptl_crystal_density_method 'not measured'
_exptl_crystal_description Needle
_exptl_crystal_F_000 624
_exptl_crystal_size_max 0.450
_exptl_crystal_size_mid 0.080
_exptl_crystal_size_min 0.050
_refine_diff_density_max 0.146
_refine_diff_density_min -0.203
_refine_diff_density_rms 0.035
_refine_ls_abs_structure_details
; 
 Flack x determined using 961 quotients [(I+)-(I-)]/[(I+)+(I-)] 
 (Parsons and Flack (2004), Acta Cryst. A60, s61). 
;
_refine_ls_abs_structure_Flack 0.3(4)
_refine_ls_extinction_method none
_refine_ls_goodness_of_fit_ref 1.051
_refine_ls_hydrogen_treatment constr
_refine_ls_matrix_type full
_refine_ls_number_parameters 194
_refine_ls_number_reflns 2707
_refine_ls_number_restraints 0
_refine_ls_restrained_S_all 1.051
_refine_ls_R_factor_all 0.0343
_refine_ls_R_factor_gt 0.0291
_refine_ls_shift/su_max 0.000
_refine_ls_shift/su_mean 0.000
_refine_ls_structure_factor_coef Fsqd
_refine_ls_weighting_details 'w=1/[\s^2^(Fo^2^)+(0.0332P)^2^+0.2015P] where P=(Fo^2^+2Fc^2^)/3'
_refine_ls_weighting_scheme calc
_refine_ls_wR_factor_gt 0.0646
_refine_ls_wR_factor_ref 0.0666
_reflns_Friedel_coverage 0.695
_reflns_Friedel_fraction_full 1.000
_reflns_Friedel_fraction_max 1.000
_reflns_number_gt 2478
_reflns_number_total 2707
_reflns_threshold_expression 'I > 2\s(I)'
_cod_data_source_file c4sc03101f2.cif
_cod_data_source_block 5d
_cod_depositor_comments 'Adding full bibliography for 1518242--1518247.cif.'
_cod_database_code 1518244
_shelx_space_group_comment
; 
The symmetry employed for this shelxl refinement is uniquely defined 
by the following loop, which should always be used as a source of 
symmetry information in preference to the above space-group names. 
They are only intended as comments. 
;
_shelx_estimated_absorpt_t_min 0.955
_shelx_estimated_absorpt_t_max 0.995
_shelxl_version_number 2013-4

loop_
_space_group_symop_operation_xyz
'x, y, z'
'x+1/2, -y+1/2, -z'
'-x, y+1/2, -z+1/2'
'-x+1/2, -y, z+1/2'

loop_
_atom_site_label
_atom_site_type_symbol
_atom_site_fract_x
_atom_site_fract_y
_atom_site_fract_z
_atom_site_U_iso_or_equiv
_atom_site_adp_type
_atom_site_occupancy
_atom_site_site_symmetry_order
_atom_site_calc_flag
_atom_site_refinement_flags_posn
_atom_site_refinement_flags_adp
C1 C 0.8650(4) 0.44471(13) 0.44074(11) 0.0143(4) Uani 1 1 d . .
C2 C 0.7628(4) 0.40594(13) 0.51374(11) 0.0140(4) Uani 1 1 d . .
H2A H 0.8910 0.4083 0.5539 0.017 Uiso 1 1 calc R U
H2B H 0.7243 0.3437 0.5044 0.017 Uiso 1 1 calc R U
C3 C 0.5332(4) 0.45112(13) 0.54396(11) 0.0140(4) Uani 1 1 d . .
H3 H 0.4157 0.4548 0.5000 0.017 Uiso 1 1 calc R U
C4 C 0.4095(4) 0.39540(13) 0.60593(12) 0.0175(5) Uani 1 1 d . .
H4A H 0.2667 0.4265 0.6263 0.026 Uiso 1 1 calc R U
H4B H 0.5260 0.3842 0.6476 0.026 Uiso 1 1 calc R U
H4C H 0.3567 0.3398 0.5835 0.026 Uiso 1 1 calc R U
C5 C 1.0745(4) 0.39691(13) 0.40693(11) 0.0147(4) Uani 1 1 d . .
C7 C 1.3982(4) 0.36787(13) 0.33707(12) 0.0180(5) Uani 1 1 d . .
H7 H 1.5284 0.3711 0.3010 0.022 Uiso 1 1 calc R U
C8 C 1.3512(4) 0.30125(13) 0.38729(12) 0.0182(5) Uani 1 1 d . .
H8 H 1.4459 0.2494 0.3912 0.022 Uiso 1 1 calc R U
C10 C 1.2085(4) 0.51382(13) 0.31185(12) 0.0232(5) Uani 1 1 d . .
H10A H 1.3417 0.5187 0.2743 0.035 Uiso 1 1 calc R U
H10B H 1.2253 0.5599 0.3505 0.035 Uiso 1 1 calc R U
H10C H 1.0507 0.5200 0.2856 0.035 Uiso 1 1 calc R U
C11 C 0.5822(4) 0.54524(12) 0.57049(11) 0.0132(4) Uani 1 1 d . .
H11 H 0.6876 0.5721 0.5299 0.016 Uiso 1 1 calc R U
C12 C 0.7250(4) 0.55347(12) 0.64473(11) 0.0154(4) Uani 1 1 d . .
C14 C 0.5853(4) 0.70400(13) 0.64554(12) 0.0188(5) Uani 1 1 d . .
C16 C 0.3500(4) 0.59880(13) 0.57233(11) 0.0155(4) Uani 1 1 d . .
C17 C 0.7422(4) 0.74769(13) 0.58537(13) 0.0210(5) Uani 1 1 d . .
H17A H 0.6545 0.7980 0.5642 0.031 Uiso 1 1 calc R U
H17B H 0.7780 0.7061 0.5441 0.031 Uiso 1 1 calc R U
H17C H 0.8960 0.7673 0.6088 0.031 Uiso 1 1 calc R U
C18 C 0.5160(5) 0.76403(15) 0.71055(14) 0.0293(6) Uani 1 1 d . .
H18A H 0.4210 0.8132 0.6904 0.044 Uiso 1 1 calc R U
H18B H 0.6649 0.7859 0.7354 0.044 Uiso 1 1 calc R U
H18C H 0.4172 0.7320 0.7481 0.044 Uiso 1 1 calc R U
N6 N 1.2201(3) 0.42861(10) 0.34942(9) 0.0153(4) Uani 1 1 d . .
N9 N 1.1499(3) 0.31928(10) 0.43096(10) 0.0172(4) Uani 1 1 d . .
O1 O 0.7853(3) 0.51138(8) 0.41140(8) 0.0182(3) Uani 1 1 d . .
O12 O 0.8432(3) 0.49683(9) 0.67424(8) 0.0202(3) Uani 1 1 d . .
O13 O 0.7110(3) 0.63175(8) 0.68082(8) 0.0201(4) Uani 1 1 d . .
O15 O 0.3564(3) 0.67425(9) 0.61291(8) 0.0200(3) Uani 1 1 d . .
O16 O 0.1627(3) 0.57962(9) 0.54018(8) 0.0207(4) Uani 1 1 d . .

loop_
_atom_site_aniso_label
_atom_site_aniso_U_11
_atom_site_aniso_U_22
_atom_site_aniso_U_33
_atom_site_aniso_U_23
_atom_site_aniso_U_13
_atom_site_aniso_U_12
C1 0.0133(10) 0.0152(10) 0.0144(10) -0.0028(8) -0.0027(8) -0.0041(9)
C2 0.0137(10) 0.0145(9) 0.0138(9) 0.0005(8) -0.0010(8) 0.0015(9)
C3 0.0134(10) 0.0148(10) 0.0137(10) -0.0007(8) -0.0019(8) -0.0007(8)
C4 0.0173(11) 0.0175(10) 0.0177(10) 0.0011(9) 0.0019(9) 0.0003(9)
C5 0.0145(10) 0.0169(10) 0.0126(10) -0.0011(8) -0.0014(8) -0.0036(9)
C7 0.0156(11) 0.0214(11) 0.0170(11) -0.0052(9) 0.0029(9) 0.0001(9)
C8 0.0179(11) 0.0149(9) 0.0217(11) -0.0030(8) 0.0014(9) 0.0027(9)
C10 0.0263(13) 0.0214(11) 0.0218(12) 0.0071(9) 0.0076(10) 0.0019(10)
C11 0.0117(10) 0.0152(10) 0.0128(9) 0.0010(8) 0.0011(8) -0.0009(8)
C12 0.0140(11) 0.0176(10) 0.0145(9) 0.0003(8) 0.0014(9) -0.0046(9)
C14 0.0185(12) 0.0167(10) 0.0211(11) -0.0016(9) 0.0005(9) -0.0022(9)
C16 0.0164(11) 0.0142(9) 0.0160(10) 0.0033(8) 0.0024(9) -0.0008(9)
C17 0.0216(11) 0.0184(10) 0.0230(11) -0.0014(9) 0.0030(10) -0.0024(9)
C18 0.0389(15) 0.0206(12) 0.0286(13) -0.0077(10) 0.0124(11) -0.0050(11)
N6 0.0168(9) 0.0157(8) 0.0135(8) -0.0004(6) 0.0005(7) 0.0007(7)
N9 0.0176(9) 0.0150(8) 0.0188(9) -0.0012(7) 0.0010(7) 0.0001(7)
O1 0.0205(8) 0.0180(7) 0.0159(8) 0.0025(6) 0.0006(6) 0.0033(6)
O12 0.0200(8) 0.0222(7) 0.0183(8) 0.0013(6) -0.0053(7) 0.0024(7)
O13 0.0288(9) 0.0168(7) 0.0146(7) -0.0017(6) -0.0046(7) -0.0014(7)
O15 0.0148(7) 0.0170(7) 0.0281(8) -0.0041(6) 0.0031(6) -0.0004(6)
O16 0.0133(8) 0.0199(8) 0.0291(8) 0.0016(6) -0.0036(7) 0.0004(6)

loop_
_atom_type_symbol
_atom_type_description
_atom_type_scat_dispersion_real
_atom_type_scat_dispersion_imag
_atom_type_scat_source
C C 0.0033 0.0016 'International Tables Vol C Tables 4.2.6.8 and 6.1.1.4'
H H 0.0000 0.0000 'International Tables Vol C Tables 4.2.6.8 and 6.1.1.4'
N N 0.0061 0.0033 'International Tables Vol C Tables 4.2.6.8 and 6.1.1.4'
O O 0.0106 0.0060 'International Tables Vol C Tables 4.2.6.8 and 6.1.1.4'

loop_
_geom_angle_atom_site_label_1
_geom_angle_atom_site_label_2
_geom_angle_atom_site_label_3
_geom_angle
O1 C1 C5 121.51(18)
O1 C1 C2 123.33(18)
C5 C1 C2 115.16(17)
C1 C2 C3 114.52(17)
C1 C2 H2A 108.6
C3 C2 H2A 108.6
C1 C2 H2B 108.6
C3 C2 H2B 108.6
H2A C2 H2B 107.6
C2 C3 C4 110.58(16)
C2 C3 C11 112.73(16)
C4 C3 C11 112.83(16)
C2 C3 H3 106.7
C4 C3 H3 106.7
C11 C3 H3 106.7
C3 C4 H4A 109.5
C3 C4 H4B 109.5
H4A C4 H4B 109.5
C3 C4 H4C 109.5
H4A C4 H4C 109.5
H4B C4 H4C 109.5
N9 C5 N6 111.67(17)
N9 C5 C1 123.94(18)
N6 C5 C1 124.34(17)
N6 C7 C8 105.98(18)
N6 C7 H7 127.0
C8 C7 H7 127.0
N9 C8 C7 110.84(18)
N9 C8 H8 124.6
C7 C8 H8 124.6
N6 C10 H10A 109.5
N6 C10 H10B 109.5
H10A C10 H10B 109.5
N6 C10 H10C 109.5
H10A C10 H10C 109.5
H10B C10 H10C 109.5
C16 C11 C12 111.62(16)
C16 C11 C3 111.72(16)
C12 C11 C3 115.07(16)
C16 C11 H11 105.9
C12 C11 H11 105.9
C3 C11 H11 105.9
O12 C12 O13 118.24(18)
O12 C12 C11 125.66(18)
O13 C12 C11 116.09(17)
O13 C14 O15 109.66(15)
O13 C14 C18 105.59(18)
O15 C14 C18 105.71(18)
O13 C14 C17 111.54(18)
O15 C14 C17 110.94(18)
C18 C14 C17 113.12(18)
O16 C16 O15 118.25(18)
O16 C16 C11 124.80(18)
O15 C16 C11 116.95(17)
C14 C17 H17A 109.5
C14 C17 H17B 109.5
H17A C17 H17B 109.5
C14 C17 H17C 109.5
H17A C17 H17C 109.5
H17B C17 H17C 109.5
C14 C18 H18A 109.5
C14 C18 H18B 109.5
H18A C18 H18B 109.5
C14 C18 H18C 109.5
H18A C18 H18C 109.5
H18B C18 H18C 109.5
C7 N6 C5 106.69(16)
C7 N6 C10 124.80(17)
C5 N6 C10 128.29(17)
C5 N9 C8 104.82(17)
C12 O13 C14 120.64(15)
C16 O15 C14 119.73(16)

loop_
_geom_bond_atom_site_label_1
_geom_bond_atom_site_label_2
_geom_bond_distance
C1 O1 1.222(2)
C1 C5 1.480(3)
C1 C2 1.510(3)
C2 C3 1.525(3)
C2 H2A 0.9900
C2 H2B 0.9900
C3 C4 1.533(3)
C3 C11 1.538(3)
C3 H3 1.0000
C4 H4A 0.9800
C4 H4B 0.9800
C4 H4C 0.9800
C5 N9 1.327(3)
C5 N6 1.368(3)
C7 N6 1.363(3)
C7 C8 1.369(3)
C7 H7 0.9500
C8 N9 1.364(3)
C8 H8 0.9500
C10 N6 1.462(2)
C10 H10A 0.9800
C10 H10B 0.9800
C10 H10C 0.9800
C11 C16 1.510(3)
C11 C12 1.514(3)
C11 H11 1.0000
C12 O12 1.197(2)
C12 O13 1.357(2)
C14 O13 1.440(3)
C14 O15 1.446(3)
C14 C18 1.507(3)
C14 C17 1.510(3)
C16 O16 1.202(2)
C16 O15 1.356(2)
C17 H17A 0.9800
C17 H17B 0.9800
C17 H17C 0.9800
C18 H18A 0.9800
C18 H18B 0.9800
C18 H18C 0.9800

loop_
_geom_torsion_atom_site_label_1
_geom_torsion_atom_site_label_2
_geom_torsion_atom_site_label_3
_geom_torsion_atom_site_label_4
_geom_torsion
O1 C1 C2 C3 6.2(3)
C5 C1 C2 C3 -174.80(16)
C1 C2 C3 C4 166.64(17)
C1 C2 C3 C11 -66.0(2)
O1 C1 C5 N9 -171.78(19)
C2 C1 C5 N9 9.2(3)
O1 C1 C5 N6 11.0(3)
C2 C1 C5 N6 -167.99(18)
N6 C7 C8 N9 -0.5(2)
C2 C3 C11 C16 159.09(17)
C4 C3 C11 C16 -74.8(2)
C2 C3 C11 C12 -72.3(2)
C4 C3 C11 C12 53.9(2)
C16 C11 C12 O12 145.5(2)
C3 C11 C12 O12 16.8(3)
C16 C11 C12 O13 -33.0(2)
C3 C11 C12 O13 -161.70(16)
C12 C11 C16 O16 -147.7(2)
C3 C11 C16 O16 -17.2(3)
C12 C11 C16 O15 32.9(2)
C3 C11 C16 O15 163.32(16)
C8 C7 N6 C5 0.6(2)
C8 C7 N6 C10 175.56(19)
N9 C5 N6 C7 -0.5(2)
C1 C5 N6 C7 176.95(18)
N9 C5 N6 C10 -175.25(19)
C1 C5 N6 C10 2.2(3)
N6 C5 N9 C8 0.2(2)
C1 C5 N9 C8 -177.27(18)
C7 C8 N9 C5 0.2(2)
O12 C12 O13 C14 175.80(19)
C11 C12 O13 C14 -5.6(3)
O15 C14 O13 C12 44.0(2)
C18 C14 O13 C12 157.41(18)
C17 C14 O13 C12 -79.3(2)
O16 C16 O15 C14 -173.51(18)
C11 C16 O15 C14 6.0(3)
O13 C14 O15 C16 -44.0(2)
C18 C14 O15 C16 -157.37(17)
C17 C14 O15 C16 79.7(2)
